data_1530553
loop_
_publ_author_name
'Passmore, J.'
'Sutherland, G.W.'
'White, P.S.'

_publ_section_title
;
 The synthesis and X-Ray crystal structure of triiodotellurium(IV)
 hexafluoroarsenate(V), Te I3 As F6
;
_journal_name_full 'Canadian Journal of Chemistry'
_journal_page_first 2876
_journal_page_last 2878
_journal_volume 59
_journal_year 1981
_chemical_formula_sum 'As F6 I3 Te'
_chemical_name_systematic 'Te I3 As F6'
_space_group_IT_number 14
_symmetry_space_group_name_Hall '-P 2ybc'
_symmetry_space_group_name_H-M 'P 1 21/c 1'
_cell_angle_alpha 90
_cell_angle_beta 100.91
_cell_angle_gamma 90
_cell_formula_units_Z 4
_cell_length_a 8.243
_cell_length_b 10.755
_cell_length_c 12.66
_cell_volume 1102.067
_citation_journal_id_ASTM CJCHAG
_cod_data_source_file Passmore_CJCHAG_1981_615.cif
_cod_data_source_block As1F6I3Te1
_cod_original_formula_sum 'As1 F6 I3 Te1'
_cod_database_code 1530553

loop_
_symmetry_equiv_pos_as_xyz
x,y,z
-x,y+1/2,-z+1/2
-x,-y,-z
x,-y-1/2,z-1/2

loop_
_atom_site_label
_atom_site_type_symbol
_atom_site_fract_x
_atom_site_fract_y
_atom_site_fract_z
_atom_site_occupancy
_atom_site_U_iso_or_equiv
F5 F-1 0.8963 0.4176 0.3907 1 0.0
As1 As+5 0.82913 0.27381 0.41901 1 0.0
I3 I-1 0.4452 0.1512 0.0957 1 0.0
I1 I-1 0.29695 0.04568 0.37508 1 0.0
F2 F-1 0.7538 0.1336 0.4413 1 0.0
F4 F-1 0.6351 0.3122 0.3591 1 0.0
F3 F-1 0.7862 0.3304 0.5375 1 0.0
F1 F-1 0.8768 0.2159 0.302 1 0.0
F6 F-1 1.0225 0.2399 0.4855 1 0.0
Te1 Te+4 0.18367 0.16568 0.19199 1 0.0
I2 I-1 0.22727 0.40428 0.24693 1 0.0
